data_1568272
loop_
_publ_author_name
'Teresa, Javier'
'Velado, Marina'
'Fern&#xe1;ndez de la Pradilla, Roberto'
'Viso, Alma'
'Lozano, Blanca'
'Tortosa, Mariola'

_publ_section_title
;
 Enantioselective Suzuki cross-coupling of 1,2-diboryl cyclopropanes.
;
_journal_issue 6
_journal_name_full 'Chemical science'
_journal_page_first 1575
_journal_page_last 1581
_journal_paper_doi 10.1039/d2sc05789a
_journal_volume 14
_journal_year 2023
_chemical_absolute_configuration ad
_chemical_formula_sum 'C26 H21 Br2 N O2'
_chemical_formula_weight 539.26
_chemical_name_systematic '(1R,2S,3R)-2-methyl-3-(1-methyl-1H-indol-5-yl)-2-phenylcyclopropyl 3,5-dibromobenzoate'
_space_group_crystal_system monoclinic
_space_group_IT_number 4
_space_group_name_Hall 'P 2yb'
_space_group_name_H-M_alt 'P 1 21 1'
_atom_sites_solution_hydrogens geom
_audit_update_record
;
2022-07-18 deposited with the CCDC.	2023-01-13 downloaded from the CCDC.
;
_cell_angle_alpha 90
_cell_angle_beta 97.609(4)
_cell_angle_gamma 90
_cell_formula_units_Z 4
_cell_length_a 8.6562(7)
_cell_length_b 23.5435(18)
_cell_length_c 11.2698(9)
_cell_measurement_reflns_used 9045
_cell_measurement_temperature 296.(2)
_cell_measurement_theta_max 20.7894
_cell_measurement_theta_min 2.9264
_cell_volume 2276.5(3)
_computing_cell_refinement 'SAINT V8.40B (Bruker AXS LLC, 2019)'
_computing_data_collection 'Bruker Instrument Service v2010.9.0.0'
_computing_data_reduction 'SAINT V8.40B (Bruker AXS LLC, 2019)'
_computing_molecular_graphics 'shelXle (C.B. Huebschle, rev 1328)'
_computing_structure_refinement 'SHELXL-2019/1 (Sheldrick, 2019)'
_computing_structure_solution 'XT, VERSION 2018/2'
_diffrn_ambient_temperature 296.(2)
_diffrn_detector_area_resol_mean 8.3333
_diffrn_measured_fraction_theta_full 0.997
_diffrn_measured_fraction_theta_max 0.997
_diffrn_measurement_device_type 'Bruker Kappa Apex II'
_diffrn_radiation_type 'Mo K\a'
_diffrn_radiation_wavelength 0.71073
_diffrn_reflns_av_R_equivalents 0.0455
_diffrn_reflns_av_unetI/netI 0.0280
_diffrn_reflns_limit_h_max 10
_diffrn_reflns_limit_h_min -10
_diffrn_reflns_limit_k_max 28
_diffrn_reflns_limit_k_min -28
_diffrn_reflns_limit_l_max 13
_diffrn_reflns_limit_l_min -11
_diffrn_reflns_number 73125
_diffrn_reflns_theta_full 25.35
_diffrn_reflns_theta_max 25.35
_diffrn_reflns_theta_min 3.17
_diffrn_source 'sealed tube'
_exptl_absorpt_coefficient_mu 3.584
_exptl_absorpt_correction_T_max 0.67
_exptl_absorpt_correction_T_min 0.56
_exptl_absorpt_correction_type multi-scan
_exptl_absorpt_process_details
;
Krause, L., Herbst-Irmer, R., Sheldrick, G. M., Stalke, D. (2015).
"Comparison of silver and molybdenum microfocus X-ray sources for
single-crystal structure determination"
J. Appl. Cryst. 48, 3-10.
doi:10.1107/S1600576714022985
;
_exptl_crystal_colour 'clear colourless'
_exptl_crystal_density_diffrn 1.573
_exptl_crystal_density_method 'not measured'
_exptl_crystal_description prism
_exptl_crystal_F_000 1080
_exptl_crystal_recrystallization_method 'Vapour deposition'
_exptl_crystal_size_max 0.256
_exptl_crystal_size_mid 0.220
_exptl_crystal_size_min 0.124
_refine_diff_density_max 0.416
_refine_diff_density_min -0.441
_refine_ls_abs_structure_details
;

Flack x determined using 2732 quotients [(I+)-(I-)]/[(I+)+(I-)]
(Parsons, Flack and Wagner, Acta Cryst. B69 (2013) 249-259).
;
_refine_ls_abs_structure_Flack -0.006(3)
_refine_ls_extinction_method none
_refine_ls_goodness_of_fit_ref 1.006
_refine_ls_hydrogen_treatment constr
_refine_ls_matrix_type full
_refine_ls_number_parameters 563
_refine_ls_number_reflns 8334
_refine_ls_number_restraints 1
_refine_ls_restrained_S_all 1.006
_refine_ls_R_factor_all 0.0497
_refine_ls_R_factor_gt 0.0319
_refine_ls_shift/su_max 0.001
_refine_ls_shift/su_mean 0.000
_refine_ls_structure_factor_coef Fsqd
_refine_ls_weighting_details 'w=1/[\s^2^(Fo^2^)+(0.0272P)^2^+1.1307P] where P=(Fo^2^+2Fc^2^)/3'
_refine_ls_weighting_scheme calc
_refine_ls_wR_factor_gt 0.0627
_refine_ls_wR_factor_ref 0.0698
_reflns_number_gt 6626
_reflns_number_total 8334
_reflns_threshold_expression 'I > 2\s(I)'
_cod_data_source_file d2sc05789a2.cif
_cod_data_source_block 03534_grande
_cod_depositor_comments
;
The following automatic conversions were performed:

data item '_exptl_absorpt_correction_type' value 'Multi-Scan' was
changed to 'multi-scan' in accordance with the
/home/data/users/saulius/crontab/automatic-downloads/rss-feeds/RSC/lib/dictionaries/cif_core.dic
dictionary named 'cif_core.dic' version 2.4.2 last updated on
2011-04-26.

Automatic conversion script
Id: cif_fix_values 7556 2019-12-06 15:28:31Z antanas 

 Adding full bibliography for 1568272.cif.
;
_cod_database_code 1568272

loop_
_space_group_symop_operation_xyz
'x, y, z'
'-x, y+1/2, -z'

loop_
_atom_site_type_symbol
_atom_site_label
_atom_site_fract_x
_atom_site_fract_y
_atom_site_fract_z
_atom_site_U_iso_or_equiv
_atom_site_adp_type
_atom_site_calc_flag
_atom_site_refinement_flags_adp
_atom_site_refinement_flags_occupancy
_atom_site_refinement_flags_posn
_atom_site_occupancy
_atom_site_disorder_assembly
_atom_site_disorder_group
C C1 0.1918(6) 0.4084(2) 0.6100(5) 0.0438(13) Uani d . . . 1 . .
H H1 0.265873 0.380694 0.649744 0.053000 Uiso calc U . R 1 . .
C C2 0.2006(6) 0.4182(2) 0.4796(4) 0.0402(12) Uani d . . . 1 . .
C C3 0.2596(7) 0.4622(2) 0.5743(5) 0.0428(13) Uani d . . . 1 . .
H H3 0.373587 0.462547 0.591617 0.051000 Uiso calc U . R 1 . .
C C4 -0.0167(7) 0.3612(2) 0.6812(5) 0.0483(13) Uani d . . . 1 . .
C C5 -0.1632(6) 0.3700(2) 0.7333(4) 0.0440(13) Uani d . . . 1 . .
C C6 -0.2211(6) 0.4239(2) 0.7497(5) 0.0455(13) Uani d . . . 1 . .
H H6 -0.171608 0.455785 0.723869 0.055000 Uiso calc U . R 1 . .
C C7 -0.3529(6) 0.4295(2) 0.8047(5) 0.0508(14) Uani d . . . 1 . .
C C8 -0.4297(7) 0.3840(3) 0.8417(5) 0.0599(16) Uani d . . . 1 . .
H H8 -0.518165 0.388728 0.879273 0.072000 Uiso calc U . R 1 . .
C C9 -0.3734(8) 0.3303(3) 0.8222(5) 0.0593(16) Uani d . . . 1 . .
C C10 -0.2414(7) 0.3227(2) 0.7689(5) 0.0514(15) Uani d . . . 1 . .
H H10 -0.204671 0.286327 0.756739 0.062000 Uiso calc U . R 1 . .
C C11 0.1907(6) 0.5206(2) 0.5780(5) 0.0428(12) Uani d . . . 1 . .
C C12 0.0797(6) 0.5355(2) 0.6493(5) 0.0445(13) Uani d . . . 1 . .
H H12 0.038563 0.508165 0.695703 0.053000 Uiso calc U . R 1 . .
C C13 0.0287(6) 0.5921(2) 0.6518(5) 0.0415(12) Uani d . . . 1 . .
C C14 -0.0780(7) 0.6215(2) 0.7153(5) 0.0534(14) Uani d . . . 1 . .
H H14 -0.141173 0.605530 0.766992 0.064000 Uiso calc U . R 1 . .
C C15 -0.0709(8) 0.6764(3) 0.6870(6) 0.0636(17) Uani d . . . 1 . .
H H15 -0.128894 0.704955 0.717019 0.076000 Uiso calc U . R 1 . .
C C16 0.0952(6) 0.6328(2) 0.5834(5) 0.0450(13) Uani d . . . 1 . .
C C17 0.2045(6) 0.6182(2) 0.5108(5) 0.0503(14) Uani d . . . 1 . .
H H17 0.247416 0.645583 0.465364 0.060000 Uiso calc U . R 1 . .
C C18 0.2489(6) 0.5625(2) 0.5069(5) 0.0479(14) Uani d . . . 1 . .
H H18 0.319776 0.552013 0.455638 0.057000 Uiso calc U . R 1 . .
C C19 0.0746(9) 0.7387(3) 0.5579(7) 0.082(2) Uani d . . . 1 . .
H H19A 0.070845 0.735321 0.472666 0.123000 Uiso calc U . R 1 . .
H H19B 0.177790 0.749415 0.592419 0.123000 Uiso calc U . R 1 . .
H H19C 0.001659 0.767113 0.575922 0.123000 Uiso calc U . R 1 . .
C C20 0.3217(6) 0.3856(2) 0.4226(5) 0.0403(12) Uani d . . . 1 . .
C C21 0.4645(6) 0.3713(2) 0.4860(5) 0.0469(14) Uani d . . . 1 . .
H H21 0.486712 0.381609 0.566054 0.056000 Uiso calc U . R 1 . .
C C22 0.5741(7) 0.3420(3) 0.4324(6) 0.0592(17) Uani d . . . 1 . .
H H22 0.669594 0.333022 0.476267 0.071000 Uiso calc U . R 1 . .
C C23 0.5439(9) 0.3262(3) 0.3162(7) 0.0707(19) Uani d . . . 1 . .
H H23 0.618286 0.306181 0.280612 0.085000 Uiso calc U . R 1 . .
C C24 0.4059(10) 0.3395(3) 0.2519(6) 0.083(2) Uani d . . . 1 . .
H H24 0.385423 0.328670 0.172023 0.099000 Uiso calc U . R 1 . .
C C25 0.2944(8) 0.3692(3) 0.3043(5) 0.0682(19) Uani d . . . 1 . .
H H25 0.199841 0.378230 0.259044 0.082000 Uiso calc U . R 1 . .
C C26 0.0507(7) 0.4313(2) 0.4029(5) 0.0564(15) Uani d . . . 1 . .
H H26A 0.071058 0.454507 0.336611 0.085000 Uiso calc U . R 1 . .
H H26B -0.017170 0.451314 0.449266 0.085000 Uiso calc U . R 1 . .
H H26C 0.001805 0.396564 0.373355 0.085000 Uiso calc U . R 1 . .
Br Br1 -0.42552(8) 0.50362(3) 0.83431(8) 0.0837(2) Uani d . . . 1 . .
Br Br2 -0.47586(10) 0.26600(3) 0.87656(8) 0.0939(3) Uani d . . . 1 . .
N N1 0.0345(6) 0.68475(19) 0.6071(4) 0.0560(13) Uani d . . . 1 . .
O O1 0.0446(4) 0.41030(14) 0.6509(3) 0.0501(9) Uani d . . . 1 . .
O O2 0.0447(6) 0.31601(17) 0.6731(5) 0.0791(14) Uani d . . . 1 . .
C C27 1.0990(6) 0.5967(2) 0.0440(5) 0.0419(12) Uani d . . . 1 . .
H H27 1.075032 0.630909 -0.004427 0.050000 Uiso calc U . R 1 . .
C C28 1.2652(6) 0.5772(2) 0.0564(4) 0.0419(12) Uani d . . . 1 . .
C C29 1.1343(6) 0.5452(2) -0.0228(4) 0.0419(13) Uani d . . . 1 . .
H H29 1.135220 0.552987 -0.108183 0.050000 Uiso calc U . R 1 . .
C C30 0.9943(6) 0.6347(2) 0.2081(5) 0.0460(13) Uani d . . . 1 . .
C C31 0.8755(6) 0.6258(2) 0.2910(4) 0.0394(12) Uani d . . . 1 . .
C C32 0.8288(6) 0.5713(2) 0.3192(5) 0.0407(12) Uani d . . . 1 . .
H H32 0.871700 0.539549 0.286999 0.049000 Uiso calc U . R 1 . .
C C33 0.7189(6) 0.5654(2) 0.3950(5) 0.0457(13) Uani d . . . 1 . .
C C34 0.6529(6) 0.6125(3) 0.4436(5) 0.0528(15) Uani d . . . 1 . .
H H34 0.579182 0.608256 0.495952 0.063000 Uiso calc U . R 1 . .
C C35 0.6995(7) 0.6651(2) 0.4123(5) 0.0527(15) Uani d . . . 1 . .
C C36 0.8097(6) 0.6728(2) 0.3375(5) 0.0474(13) Uani d . . . 1 . .
H H36 0.840007 0.709216 0.318238 0.057000 Uiso calc U . R 1 . .
C C37 1.0900(6) 0.4851(2) -0.0007(4) 0.0423(12) Uani d . . . 1 . .
C C38 0.9628(7) 0.4700(2) 0.0528(4) 0.0458(13) Uani d . . . 1 . .
H H38 0.899716 0.497889 0.079472 0.055000 Uiso calc U . R 1 . .
C C39 0.9278(7) 0.4127(2) 0.0671(5) 0.0536(15) Uani d . . . 1 . .
C C40 0.8139(9) 0.3824(3) 0.1187(6) 0.074(2) Uani d . . . 1 . .
H H40 0.733716 0.397638 0.156001 0.089000 Uiso calc U . R 1 . .
C C41 0.8439(10) 0.3261(3) 0.1035(7) 0.082(2) Uani d . . . 1 . .
H H41 0.783760 0.296661 0.127975 0.099000 Uiso calc U . R 1 . .
C C42 1.0265(8) 0.3721(2) 0.0251(5) 0.0531(15) Uani d . . . 1 . .
C C43 1.1536(8) 0.3862(3) -0.0301(5) 0.0626(17) Uani d . . . 1 . .
H H43 1.216715 0.358529 -0.057933 0.075000 Uiso calc U . R 1 . .
C C44 1.1830(7) 0.4432(2) -0.0421(5) 0.0554(15) Uani d . . . 1 . .
H H44 1.267927 0.454203 -0.079307 0.066000 Uiso calc U . R 1 . .
C C45 1.0355(11) 0.2653(3) 0.0149(8) 0.101(3) Uani d . . . 1 . .
H H45A 1.140243 0.261400 0.054371 0.152000 Uiso calc U . R 1 . .
H H45B 1.035861 0.264395 -0.070243 0.152000 Uiso calc U . R 1 . .
H H45C 0.973092 0.234512 0.038129 0.152000 Uiso calc U . R 1 . .
C C46 1.3752(6) 0.6123(2) -0.0062(5) 0.0432(12) Uani d . . . 1 . .
C C47 1.3290(7) 0.6373(2) -0.1159(5) 0.0547(15) Uani d . . . 1 . .
H H47 1.226416 0.633296 -0.151610 0.066000 Uiso calc U . R 1 . .
C C48 1.4323(9) 0.6679(3) -0.1732(6) 0.0666(18) Uani d . . . 1 . .
H H48 1.398268 0.684250 -0.247124 0.080000 Uiso calc U . R 1 . .
C C49 1.5818(9) 0.6746(3) -0.1245(7) 0.0681(18) Uani d . . . 1 . .
H H49 1.650694 0.695149 -0.164555 0.082000 Uiso calc U . R 1 . .
C C50 1.6300(7) 0.6513(3) -0.0172(7) 0.0705(19) Uani d . . . 1 . .
H H50 1.732737 0.656221 0.017484 0.085000 Uiso calc U . R 1 . .
C C51 1.5285(7) 0.6199(3) 0.0427(5) 0.0570(15) Uani d . . . 1 . .
H H51 1.564304 0.603733 0.116556 0.068000 Uiso calc U . R 1 . .
C C52 1.3279(8) 0.5478(3) 0.1723(5) 0.0615(16) Uani d . . . 1 . .
H H52A 1.412968 0.523465 0.158969 0.092000 Uiso calc U . R 1 . .
H H52B 1.246727 0.525482 0.199628 0.092000 Uiso calc U . R 1 . .
H H52C 1.363751 0.575702 0.231662 0.092000 Uiso calc U . R 1 . .
Br Br3 0.65033(7) 0.49195(2) 0.43177(6) 0.06694(19) Uani d . . . 1 . .
Br Br4 0.60586(9) 0.72948(3) 0.47428(7) 0.0817(2) Uani d . . . 1 . .
N N2 0.9714(7) 0.3184(2) 0.0485(5) 0.0679(15) Uani d . . . 1 . .
O O3 1.0099(4) 0.58900(14) 0.1404(3) 0.0500(9) Uani d . . . 1 . .
O O4 1.0640(5) 0.67789(16) 0.2000(4) 0.0677(12) Uani d . . . 1 . .

loop_
_atom_site_aniso_label
_atom_site_aniso_U_11
_atom_site_aniso_U_22
_atom_site_aniso_U_33
_atom_site_aniso_U_12
_atom_site_aniso_U_13
_atom_site_aniso_U_23
C1 0.041(3) 0.047(3) 0.045(3) 0.007(2) 0.012(2) 0.006(2)
C2 0.042(3) 0.042(3) 0.037(3) 0.005(2) 0.006(2) 0.003(2)
C3 0.040(3) 0.046(3) 0.043(3) 0.004(2) 0.011(2) 0.001(2)
C4 0.058(4) 0.039(3) 0.050(3) -0.004(3) 0.015(3) -0.002(2)
C5 0.048(3) 0.047(3) 0.038(3) -0.002(3) 0.008(2) -0.003(2)
C6 0.045(3) 0.045(3) 0.047(3) -0.003(2) 0.009(3) -0.004(2)
C7 0.043(3) 0.051(4) 0.061(4) 0.001(3) 0.014(3) -0.006(3)
C8 0.051(4) 0.068(4) 0.065(4) -0.007(3) 0.025(3) -0.001(3)
C9 0.061(4) 0.061(4) 0.058(4) -0.016(3) 0.016(3) 0.009(3)
C10 0.059(4) 0.041(3) 0.055(4) -0.003(3) 0.011(3) 0.001(3)
C11 0.041(3) 0.044(3) 0.046(3) 0.000(2) 0.013(2) -0.002(2)
C12 0.048(3) 0.040(3) 0.046(3) -0.007(2) 0.013(3) -0.005(2)
C13 0.045(3) 0.040(3) 0.041(3) -0.004(2) 0.008(2) -0.007(2)
C14 0.061(4) 0.049(3) 0.054(4) 0.001(3) 0.021(3) -0.004(3)
C15 0.071(5) 0.052(4) 0.067(4) 0.014(3) 0.006(4) -0.014(3)
C16 0.046(3) 0.040(3) 0.047(3) -0.005(2) 0.002(3) 0.002(2)
C17 0.048(3) 0.049(3) 0.056(4) -0.003(3) 0.012(3) 0.009(3)
C18 0.041(3) 0.056(4) 0.049(3) -0.002(3) 0.017(3) 0.002(3)
C19 0.100(6) 0.049(4) 0.095(5) -0.010(4) 0.007(4) 0.010(3)
C20 0.047(3) 0.034(3) 0.041(3) 0.002(2) 0.010(2) 0.002(2)
C21 0.044(3) 0.043(3) 0.055(3) 0.001(3) 0.012(3) 0.000(3)
C22 0.050(4) 0.047(3) 0.083(5) 0.009(3) 0.024(3) 0.007(3)
C23 0.078(5) 0.066(4) 0.076(5) 0.018(4) 0.040(4) 0.003(4)
C24 0.108(6) 0.092(5) 0.052(4) 0.032(5) 0.024(4) -0.008(4)
C25 0.078(5) 0.076(4) 0.050(4) 0.027(4) 0.006(3) -0.004(3)
C26 0.058(4) 0.058(4) 0.051(3) 0.014(3) 0.000(3) -0.006(3)
Br1 0.0664(4) 0.0619(4) 0.1293(7) 0.0068(3) 0.0365(4) -0.0192(4)
Br2 0.0939(6) 0.0766(5) 0.1171(6) -0.0320(4) 0.0360(5) 0.0190(4)
N1 0.069(3) 0.039(3) 0.060(3) -0.002(2) 0.008(3) 0.000(2)
O1 0.050(2) 0.043(2) 0.062(2) 0.0059(17) 0.0257(19) 0.0120(18)
O2 0.085(3) 0.038(2) 0.123(4) 0.005(2) 0.048(3) -0.007(2)
C27 0.048(3) 0.038(3) 0.043(3) -0.001(2) 0.016(2) 0.005(2)
C28 0.047(3) 0.042(3) 0.037(3) -0.003(2) 0.007(2) 0.001(2)
C29 0.048(3) 0.046(3) 0.033(3) -0.005(3) 0.011(2) 0.000(2)
C30 0.053(3) 0.036(3) 0.050(3) 0.002(2) 0.011(3) 0.002(2)
C31 0.042(3) 0.037(3) 0.039(3) 0.005(2) 0.007(2) -0.003(2)
C32 0.043(3) 0.034(3) 0.046(3) 0.005(2) 0.008(3) -0.001(2)
C33 0.036(3) 0.044(3) 0.057(3) 0.002(2) 0.007(3) 0.004(3)
C34 0.042(4) 0.056(3) 0.062(4) 0.005(3) 0.014(3) -0.008(3)
C35 0.047(4) 0.051(4) 0.061(4) 0.011(3) 0.011(3) -0.020(3)
C36 0.049(3) 0.036(3) 0.058(3) 0.004(2) 0.008(3) -0.007(2)
C37 0.050(3) 0.040(3) 0.036(3) 0.000(2) 0.004(2) -0.001(2)
C38 0.054(4) 0.046(3) 0.039(3) -0.003(2) 0.012(3) -0.007(2)
C39 0.071(4) 0.053(3) 0.037(3) -0.020(3) 0.009(3) -0.007(3)
C40 0.088(5) 0.073(5) 0.067(4) -0.032(4) 0.028(4) -0.015(4)
C41 0.115(7) 0.067(5) 0.066(5) -0.040(4) 0.017(5) -0.007(4)
C42 0.079(5) 0.039(3) 0.040(3) -0.006(3) 0.001(3) 0.001(3)
C43 0.072(4) 0.053(4) 0.063(4) 0.010(3) 0.008(3) -0.005(3)
C44 0.061(4) 0.048(3) 0.060(4) 0.000(3) 0.021(3) -0.001(3)
C45 0.149(8) 0.047(4) 0.104(6) 0.000(5) 0.005(6) -0.002(4)
C46 0.048(3) 0.039(3) 0.045(3) -0.002(2) 0.013(3) -0.006(2)
C47 0.057(4) 0.058(4) 0.049(3) -0.018(3) 0.008(3) 0.009(3)
C48 0.076(5) 0.061(4) 0.066(4) -0.016(3) 0.021(4) 0.008(3)
C49 0.069(5) 0.062(4) 0.080(5) -0.016(3) 0.035(4) 0.000(4)
C50 0.040(4) 0.074(4) 0.098(6) -0.009(3) 0.014(4) 0.002(4)
C51 0.049(4) 0.060(4) 0.061(4) -0.002(3) 0.005(3) 0.003(3)
C52 0.064(4) 0.071(4) 0.048(3) -0.012(3) 0.000(3) 0.008(3)
Br3 0.0554(4) 0.0503(3) 0.1012(5) 0.0024(3) 0.0331(3) 0.0177(3)
Br4 0.0832(5) 0.0625(4) 0.1042(5) 0.0193(4) 0.0304(4) -0.0276(4)
N2 0.099(5) 0.046(3) 0.060(3) -0.016(3) 0.014(3) -0.002(2)
O3 0.062(2) 0.0342(18) 0.060(2) -0.0043(17) 0.0314(19) -0.0047(17)
O4 0.092(3) 0.040(2) 0.078(3) -0.018(2) 0.039(2) -0.007(2)

loop_
_atom_type_symbol
_atom_type_description
_atom_type_scat_dispersion_real
_atom_type_scat_dispersion_imag
_atom_type_scat_source
C C 0.0033 0.0016 'International Tables Vol C Tables 4.2.6.8 and 6.1.1.4'
H H 0.0000 0.0000 'International Tables Vol C Tables 4.2.6.8 and 6.1.1.4'
Br Br -0.2901 2.4595 'International Tables Vol C Tables 4.2.6.8 and 6.1.1.4'
N N 0.0061 0.0033 'International Tables Vol C Tables 4.2.6.8 and 6.1.1.4'
O O 0.0106 0.0060 'International Tables Vol C Tables 4.2.6.8 and 6.1.1.4'

loop_
_geom_angle_atom_site_label_1
_geom_angle_atom_site_label_2
_geom_angle_atom_site_label_3
_geom_angle_site_symmetry_1
_geom_angle_site_symmetry_3
_geom_angle
_geom_angle_publ_flag
O1 C1 C3 . . 118.1(4) ?
O1 C1 C2 . . 118.7(5) ?
C3 C1 C2 . . 61.8(3) ?
C26 C2 C1 . . 116.5(5) ?
C26 C2 C20 . . 117.2(4) ?
C1 C2 C20 . . 117.8(4) ?
C26 C2 C3 . . 116.7(4) ?
C1 C2 C3 . . 58.3(3) ?
C20 C2 C3 . . 117.1(5) ?
C1 C3 C11 . . 127.3(4) ?
C1 C3 C2 . . 59.9(3) ?
C11 C3 C2 . . 122.9(5) ?
O2 C4 O1 . . 123.7(5) ?
O2 C4 C5 . . 124.5(5) ?
O1 C4 C5 . . 111.7(5) ?
C6 C5 C10 . . 119.8(5) ?
C6 C5 C4 . . 121.7(5) ?
C10 C5 C4 . . 118.5(5) ?
C7 C6 C5 . . 118.9(5) ?
C8 C7 C6 . . 122.2(5) ?
C8 C7 Br1 . . 119.1(4) ?
C6 C7 Br1 . . 118.7(4) ?
C7 C8 C9 . . 118.5(5) ?
C10 C9 C8 . . 121.3(6) ?
C10 C9 Br2 . . 119.4(5) ?
C8 C9 Br2 . . 119.3(5) ?
C9 C10 C5 . . 119.2(5) ?
C12 C11 C18 . . 119.0(5) ?
C12 C11 C3 . . 124.0(5) ?
C18 C11 C3 . . 116.9(4) ?
C11 C12 C13 . . 120.0(5) ?
C16 C13 C12 . . 119.0(5) ?
C16 C13 C14 . . 106.5(5) ?
C12 C13 C14 . . 134.4(5) ?
C15 C14 C13 . . 107.4(5) ?
C14 C15 N1 . . 110.5(5) ?
N1 C16 C17 . . 130.6(5) ?
N1 C16 C13 . . 107.9(5) ?
C17 C16 C13 . . 121.5(5) ?
C18 C17 C16 . . 118.4(5) ?
C17 C18 C11 . . 122.1(5) ?
C25 C20 C21 . . 117.3(5) ?
C25 C20 C2 . . 120.9(5) ?
C21 C20 C2 . . 121.8(5) ?
C22 C21 C20 . . 121.0(6) ?
C23 C22 C21 . . 120.5(6) ?
C24 C23 C22 . . 119.9(6) ?
C23 C24 C25 . . 120.4(7) ?
C20 C25 C24 . . 120.9(6) ?
C16 N1 C15 . . 107.7(5) ?
C16 N1 C19 . . 126.2(5) ?
C15 N1 C19 . . 126.1(5) ?
C4 O1 C1 . . 117.5(4) ?
O3 C27 C29 . . 117.0(4) ?
O3 C27 C28 . . 120.0(4) ?
C29 C27 C28 . . 62.4(3) ?
C27 C28 C46 . . 116.6(4) ?
C27 C28 C52 . . 116.8(5) ?
C46 C28 C52 . . 118.6(5) ?
C27 C28 C29 . . 58.2(3) ?
C46 C28 C29 . . 117.3(4) ?
C52 C28 C29 . . 115.3(5) ?
C27 C29 C37 . . 127.9(4) ?
C27 C29 C28 . . 59.4(3) ?
C37 C29 C28 . . 123.4(4) ?
O4 C30 O3 . . 123.5(5) ?
O4 C30 C31 . . 124.4(5) ?
O3 C30 C31 . . 112.0(4) ?
C36 C31 C32 . . 120.4(5) ?
C36 C31 C30 . . 118.6(5) ?
C32 C31 C30 . . 121.1(4) ?
C33 C32 C31 . . 118.8(5) ?
C32 C33 C34 . . 121.4(5) ?
C32 C33 Br3 . . 119.6(4) ?
C34 C33 Br3 . . 119.0(4) ?
C35 C34 C33 . . 118.1(5) ?
C34 C35 C36 . . 122.4(5) ?
C34 C35 Br4 . . 118.4(4) ?
C36 C35 Br4 . . 119.3(5) ?
C35 C36 C31 . . 119.0(5) ?
C38 C37 C44 . . 119.9(5) ?
C38 C37 C29 . . 123.9(5) ?
C44 C37 C29 . . 116.2(5) ?
C37 C38 C39 . . 120.1(5) ?
C38 C39 C40 . . 135.6(6) ?
C38 C39 C42 . . 117.8(5) ?
C40 C39 C42 . . 106.5(6) ?
C41 C40 C39 . . 106.6(7) ?
N2 C41 C40 . . 111.6(6) ?
C43 C42 N2 . . 128.4(6) ?
C43 C42 C39 . . 123.2(5) ?
N2 C42 C39 . . 108.4(6) ?
C42 C43 C44 . . 116.6(6) ?
C43 C44 C37 . . 122.4(6) ?
C51 C46 C47 . . 116.9(5) ?
C51 C46 C28 . . 121.2(5) ?
C47 C46 C28 . . 121.8(5) ?
C48 C47 C46 . . 121.0(6) ?
C49 C48 C47 . . 121.3(6) ?
C50 C49 C48 . . 119.1(6) ?
C49 C50 C51 . . 120.9(6) ?
C46 C51 C50 . . 120.8(6) ?
C41 N2 C42 . . 106.8(6) ?
C41 N2 C45 . . 127.2(6) ?
C42 N2 C45 . . 126.0(6) ?
C30 O3 C27 . . 116.1(4) ?

loop_
_geom_bond_atom_site_label_1
_geom_bond_atom_site_label_2
_geom_bond_site_symmetry_2
_geom_bond_distance
_geom_bond_publ_flag
C1 O1 . 1.412(6) ?
C1 C3 . 1.474(7) ?
C1 C2 . 1.499(7) ?
C2 C26 . 1.493(8) ?
C2 C20 . 1.510(7) ?
C2 C3 . 1.527(7) ?
C3 C11 . 1.502(7) ?
C4 O2 . 1.198(6) ?
C4 O1 . 1.334(6) ?
C4 C5 . 1.481(8) ?
C5 C6 . 1.385(7) ?
C5 C10 . 1.391(7) ?
C6 C7 . 1.375(8) ?
C7 C8 . 1.355(8) ?
C7 Br1 . 1.900(5) ?
C8 C9 . 1.383(9) ?
C9 C10 . 1.371(8) ?
C9 Br2 . 1.896(6) ?
C11 C12 . 1.377(7) ?
C11 C18 . 1.405(7) ?
C12 C13 . 1.404(7) ?
C13 C16 . 1.401(7) ?
C13 C14 . 1.422(8) ?
C14 C15 . 1.333(9) ?
C15 N1 . 1.378(8) ?
C16 N1 . 1.371(7) ?
C16 C17 . 1.374(8) ?
C17 C18 . 1.370(8) ?
C19 N1 . 1.446(8) ?
C20 C25 . 1.377(8) ?
C20 C21 . 1.385(7) ?
C21 C22 . 1.375(8) ?
C22 C23 . 1.353(9) ?
C23 C24 . 1.350(10) ?
C24 C25 . 1.386(9) ?
C27 O3 . 1.425(6) ?
C27 C29 . 1.479(7) ?
C27 C28 . 1.498(7) ?
C28 C46 . 1.505(7) ?
C28 C52 . 1.514(7) ?
C28 C29 . 1.543(7) ?
C29 C37 . 1.497(7) ?
C30 O4 . 1.193(6) ?
C30 O3 . 1.335(6) ?
C30 C31 . 1.493(7) ?
C31 C36 . 1.379(7) ?
C31 C32 . 1.394(7) ?
C32 C33 . 1.368(7) ?
C33 C34 . 1.392(8) ?
C33 Br3 . 1.893(5) ?
C34 C35 . 1.362(9) ?
C35 C36 . 1.367(8) ?
C35 Br4 . 1.895(5) ?
C37 C38 . 1.370(7) ?
C37 C44 . 1.391(7) ?
C38 C39 . 1.395(7) ?
C39 C40 . 1.405(9) ?
C39 C42 . 1.406(9) ?
C40 C41 . 1.366(10) ?
C41 N2 . 1.347(9) ?
C42 C43 . 1.374(9) ?
C42 N2 . 1.389(7) ?
C43 C44 . 1.378(8) ?
C45 N2 . 1.440(9) ?
C46 C51 . 1.379(7) ?
C46 C47 . 1.379(8) ?
C47 C48 . 1.374(8) ?
C48 C49 . 1.346(9) ?
C49 C50 . 1.343(9) ?
C50 C51 . 1.390(8) ?

loop_
_geom_hbond_atom_site_label_D
_geom_hbond_atom_site_label_H
_geom_hbond_atom_site_label_A
_geom_hbond_site_symmetry_A
_geom_hbond_distance_DH
_geom_hbond_distance_HA
_geom_hbond_distance_DA
_geom_hbond_angle_DHA
_geom_hbond_publ_flag
C19 H19A O2 2_556 0.96 2.62 3.232(9) 121.8 ?
C36 H36 O2 2_656 0.93 2.70 3.606(7) 164.4 ?
C41 H41 Br2 1_654 0.93 3.45 3.785(7) 103.9 ?
C45 H45B O4 2_745 0.96 2.59 3.207(9) 122.4 ?

loop_
_geom_torsion_atom_site_label_1
_geom_torsion_atom_site_label_2
_geom_torsion_atom_site_label_3
_geom_torsion_atom_site_label_4
_geom_torsion_site_symmetry_1
_geom_torsion_site_symmetry_2
_geom_torsion_site_symmetry_3
_geom_torsion_site_symmetry_4
_geom_torsion
_geom_torsion_publ_flag
O1 C1 C2 C26 . . . . 2.0(7) ?
C3 C1 C2 C26 . . . . -106.4(5) ?
O1 C1 C2 C20 . . . . -145.4(5) ?
C3 C1 C2 C20 . . . . 106.3(5) ?
O1 C1 C2 C3 . . . . 108.3(5) ?
O1 C1 C3 C11 . . . . 1.0(8) ?
C2 C1 C3 C11 . . . . 110.4(6) ?
O1 C1 C3 C2 . . . . -109.4(5) ?
C26 C2 C3 C1 . . . . 106.1(5) ?
C20 C2 C3 C1 . . . . -107.5(5) ?
C26 C2 C3 C11 . . . . -11.2(7) ?
C1 C2 C3 C11 . . . . -117.3(5) ?
C20 C2 C3 C11 . . . . 135.2(5) ?
O2 C4 C5 C6 . . . . 174.3(6) ?
O1 C4 C5 C6 . . . . -1.8(8) ?
O2 C4 C5 C10 . . . . -4.2(9) ?
O1 C4 C5 C10 . . . . 179.7(5) ?
C10 C5 C6 C7 . . . . 2.1(8) ?
C4 C5 C6 C7 . . . . -176.4(5) ?
C5 C6 C7 C8 . . . . -1.1(9) ?
C5 C6 C7 Br1 . . . . 176.8(4) ?
C6 C7 C8 C9 . . . . -0.5(9) ?
Br1 C7 C8 C9 . . . . -178.4(5) ?
C7 C8 C9 C10 . . . . 1.2(9) ?
C7 C8 C9 Br2 . . . . 178.5(5) ?
C8 C9 C10 C5 . . . . -0.3(9) ?
Br2 C9 C10 C5 . . . . -177.6(4) ?
C6 C5 C10 C9 . . . . -1.4(8) ?
C4 C5 C10 C9 . . . . 177.1(5) ?
C1 C3 C11 C12 . . . . 21.7(9) ?
C2 C3 C11 C12 . . . . 96.8(7) ?
C1 C3 C11 C18 . . . . -160.7(5) ?
C2 C3 C11 C18 . . . . -85.7(6) ?
C18 C11 C12 C13 . . . . -1.2(8) ?
C3 C11 C12 C13 . . . . 176.3(5) ?
C11 C12 C13 C16 . . . . -1.6(8) ?
C11 C12 C13 C14 . . . . -178.3(6) ?
C16 C13 C14 C15 . . . . -1.3(7) ?
C12 C13 C14 C15 . . . . 175.7(6) ?
C13 C14 C15 N1 . . . . 0.5(7) ?
C12 C13 C16 N1 . . . . -175.9(5) ?
C14 C13 C16 N1 . . . . 1.6(6) ?
C12 C13 C16 C17 . . . . 2.4(9) ?
C14 C13 C16 C17 . . . . 180.0(5) ?
N1 C16 C17 C18 . . . . 177.6(6) ?
C13 C16 C17 C18 . . . . -0.4(8) ?
C16 C17 C18 C11 . . . . -2.5(9) ?
C12 C11 C18 C17 . . . . 3.3(9) ?
C3 C11 C18 C17 . . . . -174.3(5) ?
C26 C2 C20 C25 . . . . 0.5(8) ?
C1 C2 C20 C25 . . . . 147.7(6) ?
C3 C2 C20 C25 . . . . -145.7(5) ?
C26 C2 C20 C21 . . . . 180.0(5) ?
C1 C2 C20 C21 . . . . -32.9(7) ?
C3 C2 C20 C21 . . . . 33.7(7) ?
C25 C20 C21 C22 . . . . 0.1(8) ?
C2 C20 C21 C22 . . . . -179.4(5) ?
C20 C21 C22 C23 . . . . -0.4(8) ?
C21 C22 C23 C24 . . . . 0.5(10) ?
C22 C23 C24 C25 . . . . -0.1(12) ?
C21 C20 C25 C24 . . . . 0.2(10) ?
C2 C20 C25 C24 . . . . 179.7(6) ?
C23 C24 C25 C20 . . . . -0.2(12) ?
C17 C16 N1 C15 . . . . -179.5(6) ?
C13 C16 N1 C15 . . . . -1.3(7) ?
C17 C16 N1 C19 . . . . 0.1(10) ?
C13 C16 N1 C19 . . . . 178.3(6) ?
C14 C15 N1 C16 . . . . 0.5(7) ?
C14 C15 N1 C19 . . . . -179.1(6) ?
O2 C4 O1 C1 . . . . -1.6(9) ?
C5 C4 O1 C1 . . . . 174.5(4) ?
C3 C1 O1 C4 . . . . 179.0(5) ?
C2 C1 O1 C4 . . . . 107.6(6) ?
O3 C27 C28 C46 . . . . -146.1(4) ?
C29 C27 C28 C46 . . . . 107.0(5) ?
O3 C27 C28 C52 . . . . 2.4(7) ?
C29 C27 C28 C52 . . . . -104.5(5) ?
O3 C27 C28 C29 . . . . 106.8(5) ?
O3 C27 C29 C37 . . . . -1.1(8) ?
C28 C27 C29 C37 . . . . 110.4(6) ?
O3 C27 C29 C28 . . . . -111.5(5) ?
C46 C28 C29 C27 . . . . -105.8(5) ?
C52 C28 C29 C27 . . . . 107.1(5) ?
C27 C28 C29 C37 . . . . -117.8(5) ?
C46 C28 C29 C37 . . . . 136.4(5) ?
C52 C28 C29 C37 . . . . -10.7(7) ?
O4 C30 C31 C36 . . . . 18.4(9) ?
O3 C30 C31 C36 . . . . -159.4(5) ?
O4 C30 C31 C32 . . . . -162.9(6) ?
O3 C30 C31 C32 . . . . 19.2(7) ?
C36 C31 C32 C33 . . . . -1.0(8) ?
C30 C31 C32 C33 . . . . -179.6(5) ?
C31 C32 C33 C34 . . . . 0.3(8) ?
C31 C32 C33 Br3 . . . . 178.6(4) ?
C32 C33 C34 C35 . . . . 0.8(9) ?
Br3 C33 C34 C35 . . . . -177.5(5) ?
C33 C34 C35 C36 . . . . -1.3(9) ?
C33 C34 C35 Br4 . . . . 178.2(5) ?
C34 C35 C36 C31 . . . . 0.6(9) ?
Br4 C35 C36 C31 . . . . -178.9(4) ?
C32 C31 C36 C35 . . . . 0.6(8) ?
C30 C31 C36 C35 . . . . 179.2(5) ?
C27 C29 C37 C38 . . . . 26.5(9) ?
C28 C29 C37 C38 . . . . 101.4(6) ?
C27 C29 C37 C44 . . . . -156.1(6) ?
C28 C29 C37 C44 . . . . -81.1(6) ?
C44 C37 C38 C39 . . . . 0.9(8) ?
C29 C37 C38 C39 . . . . 178.3(5) ?
C37 C38 C39 C40 . . . . 177.9(7) ?
C37 C38 C39 C42 . . . . -0.1(8) ?
C38 C39 C40 C41 . . . . -179.9(7) ?
C42 C39 C40 C41 . . . . -1.7(8) ?
C39 C40 C41 N2 . . . . 1.6(9) ?
C38 C39 C42 C43 . . . . -0.7(9) ?
C40 C39 C42 C43 . . . . -179.3(6) ?
C38 C39 C42 N2 . . . . 179.8(5) ?
C40 C39 C42 N2 . . . . 1.2(7) ?
N2 C42 C43 C44 . . . . -180.0(6) ?
C39 C42 C43 C44 . . . . 0.6(9) ?
C42 C43 C44 C37 . . . . 0.2(9) ?
C38 C37 C44 C43 . . . . -1.0(9) ?
C29 C37 C44 C43 . . . . -178.6(6) ?
C27 C28 C46 C51 . . . . 145.1(5) ?
C52 C28 C46 C51 . . . . -2.8(8) ?
C29 C28 C46 C51 . . . . -148.8(5) ?
C27 C28 C46 C47 . . . . -36.5(7) ?
C52 C28 C46 C47 . . . . 175.6(5) ?
C29 C28 C46 C47 . . . . 29.6(7) ?
C51 C46 C47 C48 . . . . 0.3(9) ?
C28 C46 C47 C48 . . . . -178.2(5) ?
C46 C47 C48 C49 . . . . 0.0(10) ?
C47 C48 C49 C50 . . . . -0.6(10) ?
C48 C49 C50 C51 . . . . 0.9(10) ?
C47 C46 C51 C50 . . . . 0.0(9) ?
C28 C46 C51 C50 . . . . 178.5(5) ?
C49 C50 C51 C46 . . . . -0.6(10) ?
C40 C41 N2 C42 . . . . -0.8(8) ?
C40 C41 N2 C45 . . . . -178.2(7) ?
C43 C42 N2 C41 . . . . -179.8(7) ?
C39 C42 N2 C41 . . . . -0.3(7) ?
C43 C42 N2 C45 . . . . -2.3(10) ?
C39 C42 N2 C45 . . . . 177.2(6) ?
O4 C30 O3 C27 . . . . -8.8(8) ?
C31 C30 O3 C27 . . . . 169.0(4) ?
C29 C27 O3 C30 . . . . 172.7(5) ?
C28 C27 O3 C30 . . . . 100.5(5) ?
